data_7203016
loop_
_publ_author_name
'Almes\%aker, Ann'
'Bourne, Susan A.'
'Ramon, Ga\"elle'
'Scott, Janet L.'
'Strauss, Christopher R.'

_publ_section_title
;
 Coordination chemistry of N,N,4-tris(pyridin-2-ylmethyl)aniline: a
 novel flexible, multimodal ligand
;
_journal_issue 11
_journal_name_full CrystEngComm
_journal_page_first 997
_journal_paper_doi 10.1039/b708465j
_journal_volume 9
_journal_year 2007
_chemical_formula_moiety 'C24 H22 N4'
_chemical_formula_sum 'C24 H22 N4'
_chemical_formula_weight 366.46
_chemical_melting_point 88.5(3)
_chemical_name_common N,N,4-tris(pyridin-2-ylmethyl)aniline
_chemical_name_systematic
;
N,N,4-tris(pyridin-2-ylmethyl)aniline
;
_space_group_IT_number 14
_symmetry_cell_setting monoclinic
_symmetry_space_group_name_Hall '-P 2yn'
_symmetry_space_group_name_H-M 'P 1 21/n 1'
_atom_sites_solution_hydrogens geom
_atom_sites_solution_primary direct
_atom_sites_solution_secondary difmap
_audit_creation_method SHELXL-97
_cell_angle_alpha 90.00
_cell_angle_beta 95.82(3)
_cell_angle_gamma 90.00
_cell_formula_units_Z 4
_cell_length_a 9.4861(19)
_cell_length_b 6.0392(12)
_cell_length_c 32.990(7)
_cell_measurement_temperature 123(2)
_cell_measurement_theta_max 28.0
_cell_volume 1880.2(7)
_computing_cell_refinement 'Collect (Nonius (2000)'
_computing_data_collection 'Collect (Nonius (2000)'
_computing_data_reduction 'Collect (Nonius (2000)'
_computing_molecular_graphics 'WebLab ViewerPro (1997)'
_computing_publication_material 'SHELX-97 (Sheldrick, 1997)'
_computing_structure_refinement 'SHELXL-97 (Sheldrick, 1997)'
_computing_structure_solution 'SHELXS-97 (Sheldrick, 1990)'
_diffrn_ambient_temperature 123(2)
_diffrn_measured_fraction_theta_full 0.994
_diffrn_measured_fraction_theta_max 0.994
_diffrn_radiation_monochromator graphite
_diffrn_radiation_source 'fine-focus sealed tube'
_diffrn_radiation_type MoK\a
_diffrn_radiation_wavelength 0.71073
_diffrn_reflns_av_R_equivalents 0.0540
_diffrn_reflns_av_sigmaI/netI 0.0321
_diffrn_reflns_limit_h_max 12
_diffrn_reflns_limit_h_min -12
_diffrn_reflns_limit_k_max 7
_diffrn_reflns_limit_k_min -7
_diffrn_reflns_limit_l_max 43
_diffrn_reflns_limit_l_min -43
_diffrn_reflns_number 46476
_diffrn_reflns_theta_full 27.97
_diffrn_reflns_theta_max 27.97
_diffrn_reflns_theta_min 2.48
_exptl_absorpt_coefficient_mu 0.078
_exptl_absorpt_correction_type none
_exptl_crystal_colour colourless
_exptl_crystal_density_diffrn 1.295
_exptl_crystal_density_meas ?
_exptl_crystal_density_method .
_exptl_crystal_description plate
_exptl_crystal_F_000 776
_exptl_crystal_size_max 0.3
_exptl_crystal_size_mid 0.12
_exptl_crystal_size_min 0.08
_refine_diff_density_max 0.216
_refine_diff_density_min -0.184
_refine_diff_density_rms 0.041
_refine_ls_extinction_coef 0.0099(11)
_refine_ls_extinction_expression Fc^*^=kFc[1+0.001xFc^2^\l^3^/sin(2\q)]^-1/4^
_refine_ls_extinction_method SHELXL
_refine_ls_goodness_of_fit_ref 1.104
_refine_ls_hydrogen_treatment constr
_refine_ls_matrix_type full
_refine_ls_number_parameters 254
_refine_ls_number_reflns 4484
_refine_ls_number_restraints 0
_refine_ls_restrained_S_all 1.104
_refine_ls_R_factor_all 0.0653
_refine_ls_R_factor_gt 0.0535
_refine_ls_shift/su_max 0.000
_refine_ls_shift/su_mean 0.000
_refine_ls_structure_factor_coef Fsqd
_refine_ls_weighting_details 'calc w=1/[\s^2^(Fo^2^)+(0.0402P)^2^+0.8691P] where P=(Fo^2^+2Fc^2^)/3'
_refine_ls_weighting_scheme calc
_refine_ls_wR_factor_gt 0.1125
_refine_ls_wR_factor_ref 0.1187
_reflns_number_gt 3846
_reflns_number_total 4484
_reflns_threshold_expression >2sigma(I)
_cod_data_source_file b708465j.txt
_cod_data_source_block gr8
_cod_depositor_comments
;
The following automatic conversions were performed:
'_symmetry_cell_setting' value 'Monoclinic' changed to 'monoclinic'
according to '/home/saulius/struct/CIF-dictionaries/cif_core.dic'
dictionary named 'cif_core.dic' version 2.4.1 from 2010-06-29.

Automatic conversion script
Id: cif_fix_enum 1527 2010-12-29 10:47:43Z saulius 

The following automatic conversions were performed:

'_chemical_melting_point' value '88.3-88.8' was changed to '88.5(3)'
- the average value was taken and precision was estimated.

Automatic conversion script
Id: cif_fix_values 1646 2011-03-28 12:23:43Z adriana 
;
_cod_original_sg_symbol_H-M P2(1)/n
_cod_database_code 7203016

loop_
_symmetry_equiv_pos_as_xyz
'x, y, z'
'-x+1/2, y+1/2, -z+1/2'
'-x, -y, -z'
'x-1/2, -y-1/2, z-1/2'

loop_
_atom_site_label
_atom_site_type_symbol
_atom_site_fract_x
_atom_site_fract_y
_atom_site_fract_z
_atom_site_U_iso_or_equiv
_atom_site_adp_type
_atom_site_occupancy
_atom_site_symmetry_multiplicity
_atom_site_calc_flag
_atom_site_refinement_flags
_atom_site_disorder_assembly
_atom_site_disorder_group
N1 N 0.55751(13) 0.3344(2) 0.18106(4) 0.0215(3) Uani 1 1 d . . .
C6 C 0.38810(15) 0.0774(2) 0.14684(4) 0.0214(3) Uani 1 1 d . . .
H6 H 0.4113 -0.0290 0.1677 0.026 Uiso 1 1 calc R . .
N3 N 0.81266(13) 0.7522(2) 0.15171(4) 0.0249(3) Uani 1 1 d . . .
N4 N 0.27803(15) -0.1543(2) 0.01019(4) 0.0321(3) Uani 1 1 d . . .
N2 N 0.54894(14) -0.1021(2) 0.25785(4) 0.0266(3) Uani 1 1 d . . .
C13 C 0.63367(16) 0.5425(2) 0.18146(4) 0.0226(3) Uani 1 1 d . . .
H13B H 0.6777 0.5701 0.2095 0.027 Uiso 1 1 calc R . .
H13A H 0.5646 0.6629 0.1745 0.027 Uiso 1 1 calc R . .
C1 C 0.45577(14) 0.2839(2) 0.14907(4) 0.0199(3) Uani 1 1 d . . .
C2 C 0.41524(15) 0.4368(2) 0.11801(4) 0.0224(3) Uani 1 1 d . . .
H2 H 0.4578 0.5794 0.1188 0.027 Uiso 1 1 calc R . .
C4 C 0.24867(15) 0.1766(3) 0.08365(4) 0.0233(3) Uani 1 1 d . . .
C14 C 0.74827(15) 0.5546(2) 0.15257(4) 0.0212(3) Uani 1 1 d . . .
C8 C 0.52341(15) 0.0982(3) 0.24141(4) 0.0216(3) Uani 1 1 d . . .
C3 C 0.31417(16) 0.3832(3) 0.08619(5) 0.0238(3) Uani 1 1 d . . .
H3 H 0.2890 0.4901 0.0656 0.029 Uiso 1 1 calc R . .
C19 C 0.14730(16) 0.1137(3) 0.04681(4) 0.0273(3) Uani 1 1 d . . .
H19A H 0.0884 -0.0134 0.0538 0.033 Uiso 1 1 calc R . .
H19B H 0.0834 0.2398 0.0391 0.033 Uiso 1 1 calc R . .
C7 C 0.61597(15) 0.1612(2) 0.20843(4) 0.0215(3) Uani 1 1 d . . .
H7B H 0.7091 0.2110 0.2215 0.026 Uiso 1 1 calc R . .
H7A H 0.6323 0.0277 0.1921 0.026 Uiso 1 1 calc R . .
C15 C 0.78337(16) 0.3762(3) 0.12924(5) 0.0246(3) Uani 1 1 d . . .
H15 H 0.7351 0.2390 0.1307 0.030 Uiso 1 1 calc R . .
C5 C 0.28762(15) 0.0261(3) 0.11461(4) 0.0225(3) Uani 1 1 d . . .
H5 H 0.2443 -0.1159 0.1137 0.027 Uiso 1 1 calc R . .
C16 C 0.88983(16) 0.4004(3) 0.10377(5) 0.0277(3) Uani 1 1 d . . .
H16 H 0.9147 0.2812 0.0871 0.033 Uiso 1 1 calc R . .
C21 C 0.25426(17) 0.2100(3) -0.01764(5) 0.0291(4) Uani 1 1 d . . .
H21 H 0.2148 0.3542 -0.0165 0.035 Uiso 1 1 calc R . .
C9 C 0.42264(16) 0.2407(3) 0.25416(5) 0.0294(4) Uani 1 1 d . . .
H9 H 0.4069 0.3818 0.2418 0.035 Uiso 1 1 calc R . .
C20 C 0.22815(15) 0.0528(3) 0.01122(4) 0.0247(3) Uani 1 1 d . . .
C17 C 0.95888(16) 0.6010(3) 0.10309(5) 0.0284(4) Uani 1 1 d . . .
H17 H 1.0333 0.6225 0.0863 0.034 Uiso 1 1 calc R . .
C22 C 0.33792(18) 0.1564(3) -0.04807(5) 0.0345(4) Uani 1 1 d . . .
H22 H 0.3571 0.2629 -0.0680 0.041 Uiso 1 1 calc R . .
C18 C 0.91721(16) 0.7702(3) 0.12751(5) 0.0286(4) Uani 1 1 d . . .
H18 H 0.9657 0.9076 0.1271 0.034 Uiso 1 1 calc R . .
C24 C 0.35961(18) -0.2022(3) -0.01980(6) 0.0367(4) Uani 1 1 d . . .
H24 H 0.3966 -0.3481 -0.0208 0.044 Uiso 1 1 calc R . .
C12 C 0.47289(18) -0.1625(3) 0.28817(5) 0.0333(4) Uani 1 1 d . . .
H12 H 0.4905 -0.3039 0.3002 0.040 Uiso 1 1 calc R . .
C10 C 0.34503(18) 0.1731(4) 0.28539(5) 0.0389(4) Uani 1 1 d . . .
H10 H 0.2747 0.2672 0.2946 0.047 Uiso 1 1 calc R . .
C23 C 0.39295(17) -0.0536(3) -0.04906(5) 0.0356(4) Uani 1 1 d . . .
H23 H 0.4523 -0.0952 -0.0693 0.043 Uiso 1 1 calc R . .
C11 C 0.37089(18) -0.0315(3) 0.30281(5) 0.0376(4) Uani 1 1 d . . .
H11 H 0.3197 -0.0810 0.3244 0.045 Uiso 1 1 calc R . .

loop_
_atom_site_aniso_label
_atom_site_aniso_U_11
_atom_site_aniso_U_22
_atom_site_aniso_U_33
_atom_site_aniso_U_23
_atom_site_aniso_U_13
_atom_site_aniso_U_12
N1 0.0231(6) 0.0194(6) 0.0219(6) 0.0001(5) 0.0027(5) -0.0019(5)
C6 0.0208(7) 0.0227(7) 0.0212(7) 0.0018(6) 0.0048(5) 0.0018(6)
N3 0.0229(6) 0.0223(7) 0.0296(7) 0.0014(5) 0.0032(5) -0.0012(5)
N4 0.0305(7) 0.0284(8) 0.0370(8) -0.0013(6) 0.0008(6) -0.0013(6)
N2 0.0302(7) 0.0274(7) 0.0220(6) 0.0007(5) 0.0019(5) -0.0049(5)
C13 0.0245(7) 0.0201(7) 0.0238(7) -0.0018(6) 0.0052(6) -0.0016(6)
C1 0.0184(7) 0.0220(7) 0.0199(7) -0.0018(6) 0.0054(5) 0.0017(5)
C2 0.0235(7) 0.0202(7) 0.0244(7) 0.0011(6) 0.0073(6) 0.0003(6)
C4 0.0186(7) 0.0308(8) 0.0211(7) -0.0006(6) 0.0052(5) 0.0014(6)
C14 0.0201(7) 0.0214(7) 0.0216(7) 0.0015(6) 0.0002(5) 0.0007(6)
C8 0.0183(7) 0.0269(8) 0.0192(7) -0.0012(6) 0.0000(5) -0.0024(6)
C3 0.0234(7) 0.0261(8) 0.0230(7) 0.0045(6) 0.0070(6) 0.0038(6)
C19 0.0208(7) 0.0376(9) 0.0237(8) 0.0012(7) 0.0037(6) -0.0009(6)
C7 0.0202(7) 0.0227(7) 0.0217(7) 0.0003(6) 0.0031(5) 0.0007(6)
C15 0.0243(7) 0.0232(8) 0.0267(8) -0.0008(6) 0.0044(6) -0.0013(6)
C5 0.0198(7) 0.0238(8) 0.0249(7) -0.0015(6) 0.0064(6) -0.0018(6)
C16 0.0253(8) 0.0310(9) 0.0271(8) -0.0018(6) 0.0046(6) 0.0031(6)
C21 0.0282(8) 0.0330(9) 0.0260(8) 0.0029(7) 0.0024(6) 0.0043(7)
C9 0.0252(8) 0.0382(9) 0.0249(8) -0.0007(7) 0.0025(6) 0.0064(7)
C20 0.0190(7) 0.0310(8) 0.0232(7) -0.0011(6) -0.0021(6) -0.0010(6)
C17 0.0222(7) 0.0360(9) 0.0280(8) 0.0059(7) 0.0066(6) 0.0013(6)
C22 0.0316(9) 0.0489(11) 0.0235(8) 0.0035(7) 0.0047(7) -0.0007(8)
C18 0.0234(7) 0.0281(8) 0.0346(9) 0.0057(7) 0.0038(6) -0.0026(6)
C24 0.0298(9) 0.0324(9) 0.0470(10) -0.0145(8) -0.0009(8) 0.0022(7)
C12 0.0385(9) 0.0373(9) 0.0240(8) 0.0019(7) 0.0021(7) -0.0142(8)
C10 0.0247(8) 0.0643(13) 0.0287(9) -0.0072(9) 0.0078(7) 0.0047(8)
C23 0.0253(8) 0.0538(12) 0.0279(8) -0.0146(8) 0.0029(7) -0.0009(8)
C11 0.0274(8) 0.0622(13) 0.0238(8) 0.0004(8) 0.0058(7) -0.0169(8)

loop_
_atom_type_symbol
_atom_type_description
_atom_type_scat_dispersion_real
_atom_type_scat_dispersion_imag
_atom_type_scat_source
C C 0.0033 0.0016 'International Tables Vol C Tables 4.2.6.8 and 6.1.1.4'
H H 0.0000 0.0000 'International Tables Vol C Tables 4.2.6.8 and 6.1.1.4'
N N 0.0061 0.0033 'International Tables Vol C Tables 4.2.6.8 and 6.1.1.4'

loop_
_geom_angle_atom_site_label_1
_geom_angle_atom_site_label_2
_geom_angle_atom_site_label_3
_geom_angle
_geom_angle_site_symmetry_1
_geom_angle_site_symmetry_3
_geom_angle_publ_flag
C1 N1 C13 120.29(12) . . ?
C1 N1 C7 120.35(12) . . ?
C13 N1 C7 117.38(12) . . ?
C5 C6 C1 120.92(14) . . ?
C18 N3 C14 116.81(13) . . ?
C20 N4 C24 116.73(15) . . ?
C8 N2 C12 117.32(15) . . ?
N1 C13 C14 115.09(12) . . ?
N1 C1 C6 120.95(13) . . ?
N1 C1 C2 121.84(13) . . ?
C6 C1 C2 117.20(13) . . ?
C3 C2 C1 121.07(14) . . ?
C5 C4 C3 117.26(13) . . ?
C5 C4 C19 121.62(14) . . ?
C3 C4 C19 120.95(14) . . ?
N3 C14 C15 123.00(14) . . ?
N3 C14 C13 114.34(13) . . ?
C15 C14 C13 122.66(13) . . ?
N2 C8 C9 122.79(14) . . ?
N2 C8 C7 115.10(13) . . ?
C9 C8 C7 122.09(14) . . ?
C2 C3 C4 121.67(14) . . ?
C20 C19 C4 110.63(12) . . ?
N1 C7 C8 114.48(12) . . ?
C16 C15 C14 119.11(14) . . ?
C4 C5 C6 121.85(14) . . ?
C17 C16 C15 118.64(15) . . ?
C22 C21 C20 119.70(16) . . ?
C8 C9 C10 118.57(17) . . ?
N4 C20 C21 122.33(15) . . ?
N4 C20 C19 117.11(14) . . ?
C21 C20 C19 120.48(14) . . ?
C16 C17 C18 118.39(14) . . ?
C23 C22 C21 118.82(17) . . ?
N3 C18 C17 124.03(15) . . ?
N4 C24 C23 124.32(17) . . ?
N2 C12 C11 123.81(17) . . ?
C11 C10 C9 119.31(17) . . ?
C22 C23 C24 118.05(16) . . ?
C10 C11 C12 118.19(16) . . ?

loop_
_geom_bond_atom_site_label_1
_geom_bond_atom_site_label_2
_geom_bond_distance
_geom_bond_site_symmetry_2
_geom_bond_publ_flag
N1 C1 1.3900(18) . ?
N1 C13 1.4491(19) . ?
N1 C7 1.4545(18) . ?
C6 C5 1.389(2) . ?
C6 C1 1.401(2) . ?
N3 C18 1.339(2) . ?
N3 C14 1.3420(19) . ?
N4 C20 1.339(2) . ?
N4 C24 1.348(2) . ?
N2 C8 1.338(2) . ?
N2 C12 1.342(2) . ?
C13 C14 1.518(2) . ?
C1 C2 1.404(2) . ?
C2 C3 1.386(2) . ?
C4 C5 1.389(2) . ?
C4 C3 1.393(2) . ?
C4 C19 1.520(2) . ?
C14 C15 1.384(2) . ?
C8 C9 1.383(2) . ?
C8 C7 1.514(2) . ?
C19 C20 1.511(2) . ?
C15 C16 1.385(2) . ?
C16 C17 1.379(2) . ?
C21 C22 1.380(2) . ?
C21 C20 1.385(2) . ?
C9 C10 1.387(2) . ?
C17 C18 1.383(2) . ?
C22 C23 1.373(3) . ?
C24 C23 1.378(3) . ?
C12 C11 1.375(3) . ?
C10 C11 1.374(3) . ?

loop_
_cod_related_entry_id
_cod_related_entry_database
_cod_related_entry_code
1 ChemSpider 29330772
